data_2226966
loop_
_publ_author_name
'Raza Shah, Muhammad'
'Ng, Seik Weng'

_publ_section_title
;
 (Butane-1,3-diyne-1,4-diyl)bis(triisopropylsilane)
;
_journal_coeditor_code JH2179
_journal_issue 8
_journal_name_full 'Acta Crystallographica Section E'
_journal_page_first o2028
_journal_paper_doi 10.1107/S160053681002725X
_journal_volume 66
_journal_year 2010
_chemical_formula_iupac 'C22 H42 Si2'
_chemical_formula_moiety 'C22 H42 Si2'
_chemical_formula_sum 'C22 H42 Si2'
_chemical_formula_weight 362.74
_chemical_name_systematic
;
(Butane-1,3-diyne-1,4-diyl)bis(triisopropylsilane)
;
_space_group_IT_number 2
_symmetry_cell_setting triclinic
_symmetry_space_group_name_Hall '-P 1'
_symmetry_space_group_name_H-M 'P -1'
_atom_sites_solution_hydrogens geom
_atom_sites_solution_primary direct
_atom_sites_solution_secondary difmap
_audit_creation_method SHELXL-97
_cell_angle_alpha 89.139(2)
_cell_angle_beta 81.823(2)
_cell_angle_gamma 79.449(2)
_cell_formula_units_Z 1
_cell_length_a 7.1213(10)
_cell_length_b 7.9057(11)
_cell_length_c 10.6937(14)
_cell_measurement_reflns_used 1787
_cell_measurement_temperature 100(2)
_cell_measurement_theta_max 27.7
_cell_measurement_theta_min 2.6
_cell_volume 585.81(14)
_computing_cell_refinement 'SAINT (Bruker, 2009)'
_computing_data_collection 'APEX2 (Bruker, 2009)'
_computing_data_reduction 'SAINT (Bruker, 2009)'
_computing_molecular_graphics 'X-SEED (Barbour, 2001)'
_computing_publication_material 'publCIF (Westrip, 2010)'
_computing_structure_refinement 'SHELXL97 (Sheldrick, 2008)'
_computing_structure_solution 'SHELXS97 (Sheldrick, 2008)'
_diffrn_ambient_temperature 100(2)
_diffrn_measured_fraction_theta_full 0.990
_diffrn_measured_fraction_theta_max 0.990
_diffrn_measurement_device_type 'Bruker SMART APEX diffractometer'
_diffrn_measurement_method '\w scans'
_diffrn_radiation_monochromator graphite
_diffrn_radiation_source 'fine-focus sealed tube'
_diffrn_radiation_type MoK\a
_diffrn_radiation_wavelength 0.71073
_diffrn_reflns_av_R_equivalents 0.0359
_diffrn_reflns_av_sigmaI/netI 0.0560
_diffrn_reflns_limit_h_max 9
_diffrn_reflns_limit_h_min -9
_diffrn_reflns_limit_k_max 10
_diffrn_reflns_limit_k_min -10
_diffrn_reflns_limit_l_max 13
_diffrn_reflns_limit_l_min -13
_diffrn_reflns_number 5560
_diffrn_reflns_theta_full 27.50
_diffrn_reflns_theta_max 27.50
_diffrn_reflns_theta_min 1.92
_diffrn_standards_decay_% 0
_diffrn_standards_interval_count 0
_diffrn_standards_interval_time 0
_diffrn_standards_number 0
_exptl_absorpt_coefficient_mu 0.153
_exptl_absorpt_correction_T_max 0.9848
_exptl_absorpt_correction_T_min 0.9411
_exptl_absorpt_correction_type multi-scan
_exptl_absorpt_process_details '(SADABS; Sheldrick, 1996)'
_exptl_crystal_colour Colorless
_exptl_crystal_density_diffrn 1.028
_exptl_crystal_density_method 'not measured'
_exptl_crystal_description Prism
_exptl_crystal_F_000 202
_exptl_crystal_size_max 0.40
_exptl_crystal_size_mid 0.10
_exptl_crystal_size_min 0.10
_refine_diff_density_max 0.380
_refine_diff_density_min -0.344
_refine_ls_extinction_method none
_refine_ls_goodness_of_fit_ref 1.055
_refine_ls_hydrogen_treatment constr
_refine_ls_matrix_type full
_refine_ls_number_parameters 115
_refine_ls_number_reflns 2674
_refine_ls_number_restraints 0
_refine_ls_restrained_S_all 1.055
_refine_ls_R_factor_all 0.0549
_refine_ls_R_factor_gt 0.0420
_refine_ls_shift/su_max 0.001
_refine_ls_shift/su_mean 0.001
_refine_ls_structure_factor_coef Fsqd
_refine_ls_weighting_details 'calc w=1/[\s^2^(Fo^2^)+(0.0577P)^2^+0.0570P] where P=(Fo^2^+2Fc^2^)/3'
_refine_ls_weighting_scheme calc
_refine_ls_wR_factor_gt 0.1097
_refine_ls_wR_factor_ref 0.1164
_reflns_number_gt 2190
_reflns_number_total 2674
_reflns_threshold_expression I>2\s(I)
_cod_data_source_file jh2179.cif
_cod_data_source_block I
_cod_database_code 2226966
_cod_database_fobs_code 2226966

loop_
_symmetry_equiv_pos_as_xyz
'x, y, z'
'-x, -y, -z'

loop_
_atom_site_type_symbol
_atom_site_label
_atom_site_fract_x
_atom_site_fract_y
_atom_site_fract_z
_atom_site_U_iso_or_equiv
_atom_site_adp_type
_atom_site_calc_flag
_atom_site_refinement_flags
_atom_site_occupancy
_atom_site_disorder_assembly
_atom_site_disorder_group
Si Si1 0.75095(6) 0.77829(5) 0.27093(4) 0.01479(15) Uani d . 1 . .
C C1 0.7369(2) 0.7104(2) 0.10482(15) 0.0195(4) Uani d . 1 . .
H H1 0.7950 0.5852 0.0980 0.023 Uiso calc R 1 . .
C C2 0.5337(3) 0.7257(2) 0.07088(18) 0.0295(4) Uani d . 1 . .
H H2A 0.5401 0.6716 -0.0118 0.044 Uiso calc R 1 . .
H H2B 0.4745 0.8475 0.0677 0.044 Uiso calc R 1 . .
H H2C 0.4559 0.6679 0.1349 0.044 Uiso calc R 1 . .
C C3 0.8628(3) 0.8009(2) 0.00649(16) 0.0269(4) Uani d . 1 . .
H H3A 0.8642 0.7528 -0.0776 0.040 Uiso calc R 1 . .
H H3B 0.9947 0.7831 0.0271 0.040 Uiso calc R 1 . .
H H3C 0.8096 0.9244 0.0074 0.040 Uiso calc R 1 . .
C C4 0.6408(2) 1.0072(2) 0.31850(16) 0.0185(4) Uani d . 1 . .
H H4 0.6446 1.0147 0.4113 0.022 Uiso calc R 1 . .
C C5 0.4277(3) 1.0599(2) 0.30187(18) 0.0264(4) Uani d . 1 . .
H H5A 0.3746 1.1712 0.3438 0.040 Uiso calc R 1 . .
H H5B 0.3558 0.9728 0.3395 0.040 Uiso calc R 1 . .
H H5C 0.4165 1.0693 0.2116 0.040 Uiso calc R 1 . .
C C6 0.7578(3) 1.1395(2) 0.25767(18) 0.0282(4) Uani d . 1 . .
H H6A 0.7061 1.2526 0.2972 0.042 Uiso calc R 1 . .
H H6B 0.7489 1.1459 0.1671 0.042 Uiso calc R 1 . .
H H6C 0.8932 1.1044 0.2699 0.042 Uiso calc R 1 . .
C C7 1.0093(2) 0.7272(2) 0.30172(16) 0.0178(4) Uani d . 1 . .
H H7 1.0807 0.8091 0.2514 0.021 Uiso calc R 1 . .
C C8 1.0237(3) 0.7550(2) 0.44066(17) 0.0233(4) Uani d . 1 . .
H H8A 1.1598 0.7363 0.4527 0.035 Uiso calc R 1 . .
H H8B 0.9585 0.6737 0.4923 0.035 Uiso calc R 1 . .
H H8C 0.9620 0.8730 0.4662 0.035 Uiso calc R 1 . .
C C9 1.1074(2) 0.5444(2) 0.25796(17) 0.0233(4) Uani d . 1 . .
H H9A 1.2368 0.5190 0.2827 0.035 Uiso calc R 1 . .
H H9B 1.1173 0.5358 0.1658 0.035 Uiso calc R 1 . .
H H9C 1.0307 0.4617 0.2973 0.035 Uiso calc R 1 . .
C C10 0.6199(2) 0.64130(19) 0.37986(15) 0.0161(3) Uani d . 1 . .
C C11 0.5440(2) 0.55159(19) 0.45656(14) 0.0152(3) Uani d . 1 . .

loop_
_atom_site_aniso_label
_atom_site_aniso_U_11
_atom_site_aniso_U_22
_atom_site_aniso_U_33
_atom_site_aniso_U_12
_atom_site_aniso_U_13
_atom_site_aniso_U_23
Si1 0.0163(3) 0.0141(2) 0.0141(3) -0.00465(17) -0.00050(17) 0.00352(16)
C1 0.0248(9) 0.0177(8) 0.0167(9) -0.0068(7) -0.0015(7) 0.0022(6)
C2 0.0319(11) 0.0371(11) 0.0229(10) -0.0123(9) -0.0080(8) 0.0002(8)
C3 0.0355(11) 0.0301(10) 0.0170(9) -0.0146(8) 0.0009(8) 0.0004(7)
C4 0.0228(9) 0.0173(8) 0.0146(8) -0.0041(7) 0.0006(7) 0.0028(6)
C5 0.0269(10) 0.0230(9) 0.0266(10) 0.0029(7) -0.0043(8) 0.0015(7)
C6 0.0361(11) 0.0163(8) 0.0302(11) -0.0070(8) 0.0051(9) 0.0005(7)
C7 0.0171(8) 0.0166(8) 0.0200(9) -0.0055(6) -0.0010(7) 0.0022(6)
C8 0.0192(9) 0.0254(9) 0.0263(10) -0.0034(7) -0.0077(7) 0.0010(7)
C9 0.0198(9) 0.0215(9) 0.0273(10) -0.0009(7) -0.0029(7) 0.0016(7)
C10 0.0159(8) 0.0150(7) 0.0174(9) -0.0017(6) -0.0041(7) 0.0021(6)
C11 0.0148(8) 0.0142(7) 0.0168(9) -0.0010(6) -0.0049(7) 0.0001(6)

loop_
_atom_type_symbol
_atom_type_description
_atom_type_scat_dispersion_real
_atom_type_scat_dispersion_imag
_atom_type_scat_source
C C 0.0033 0.0016 'International Tables Vol C Tables 4.2.6.8 and 6.1.1.4'
H H 0.0000 0.0000 'International Tables Vol C Tables 4.2.6.8 and 6.1.1.4'
Si Si 0.0817 0.0704 'International Tables Vol C Tables 4.2.6.8 and 6.1.1.4'

loop_
_geom_angle_atom_site_label_1
_geom_angle_atom_site_label_2
_geom_angle_atom_site_label_3
_geom_angle_site_symmetry_1
_geom_angle_site_symmetry_3
_geom_angle
_geom_angle_publ_flag
C10 Si1 C4 . . 106.04(7) ?
C10 Si1 C1 . . 107.42(7) ?
C4 Si1 C1 . . 117.06(8) ?
C10 Si1 C7 . . 105.69(7) ?
C4 Si1 C7 . . 110.41(7) ?
C1 Si1 C7 . . 109.52(8) ?
C2 C1 C3 . . 110.85(14) ?
C2 C1 Si1 . . 115.47(12) ?
C3 C1 Si1 . . 111.67(11) ?
C2 C1 H1 . . 106.0 ?
C3 C1 H1 . . 106.0 ?
Si1 C1 H1 . . 106.0 ?
C1 C2 H2A . . 109.5 ?
C1 C2 H2B . . 109.5 ?
H2A C2 H2B . . 109.5 ?
C1 C2 H2C . . 109.5 ?
H2A C2 H2C . . 109.5 ?
H2B C2 H2C . . 109.5 ?
C1 C3 H3A . . 109.5 ?
C1 C3 H3B . . 109.5 ?
H3A C3 H3B . . 109.5 ?
C1 C3 H3C . . 109.5 ?
H3A C3 H3C . . 109.5 ?
H3B C3 H3C . . 109.5 ?
C5 C4 C6 . . 110.60(14) ?
C5 C4 Si1 . . 114.57(11) ?
C6 C4 Si1 . . 113.60(11) ?
C5 C4 H4 . . 105.7 ?
C6 C4 H4 . . 105.7 ?
Si1 C4 H4 . . 105.7 ?
C4 C5 H5A . . 109.5 ?
C4 C5 H5B . . 109.5 ?
H5A C5 H5B . . 109.5 ?
C4 C5 H5C . . 109.5 ?
H5A C5 H5C . . 109.5 ?
H5B C5 H5C . . 109.5 ?
C4 C6 H6A . . 109.5 ?
C4 C6 H6B . . 109.5 ?
H6A C6 H6B . . 109.5 ?
C4 C6 H6C . . 109.5 ?
H6A C6 H6C . . 109.5 ?
H6B C6 H6C . . 109.5 ?
C8 C7 C9 . . 110.89(14) ?
C8 C7 Si1 . . 111.21(11) ?
C9 C7 Si1 . . 111.98(11) ?
C8 C7 H7 . . 107.5 ?
C9 C7 H7 . . 107.5 ?
Si1 C7 H7 . . 107.5 ?
C7 C8 H8A . . 109.5 ?
C7 C8 H8B . . 109.5 ?
H8A C8 H8B . . 109.5 ?
C7 C8 H8C . . 109.5 ?
H8A C8 H8C . . 109.5 ?
H8B C8 H8C . . 109.5 ?
C7 C9 H9A . . 109.5 ?
C7 C9 H9B . . 109.5 ?
H9A C9 H9B . . 109.5 ?
C7 C9 H9C . . 109.5 ?
H9A C9 H9C . . 109.5 ?
H9B C9 H9C . . 109.5 ?
C11 C10 Si1 . . 175.41(14) ?
C10 C11 C11 . 2_666 179.4(2) ?

loop_
_geom_bond_atom_site_label_1
_geom_bond_atom_site_label_2
_geom_bond_site_symmetry_2
_geom_bond_distance
_geom_bond_publ_flag
Si1 C10 . 1.8504(16) ?
Si1 C4 . 1.8822(17) ?
Si1 C1 . 1.8848(17) ?
Si1 C7 . 1.8849(17) ?
C1 C2 . 1.524(2) ?
C1 C3 . 1.538(2) ?
C1 H1 . 1.0000 ?
C2 H2A . 0.9800 ?
C2 H2B . 0.9800 ?
C2 H2C . 0.9800 ?
C3 H3A . 0.9800 ?
C3 H3B . 0.9800 ?
C3 H3C . 0.9800 ?
C4 C5 . 1.533(2) ?
C4 C6 . 1.535(2) ?
C4 H4 . 1.0000 ?
C5 H5A . 0.9800 ?
C5 H5B . 0.9800 ?
C5 H5C . 0.9800 ?
C6 H6A . 0.9800 ?
C6 H6B . 0.9800 ?
C6 H6C . 0.9800 ?
C7 C8 . 1.526(2) ?
C7 C9 . 1.533(2) ?
C7 H7 . 1.0000 ?
C8 H8A . 0.9800 ?
C8 H8B . 0.9800 ?
C8 H8C . 0.9800 ?
C9 H9A . 0.9800 ?
C9 H9B . 0.9800 ?
C9 H9C . 0.9800 ?
C10 C11 . 1.210(2) ?
C11 C11 2_666 1.385(3) ?

loop_
_geom_torsion_atom_site_label_1
_geom_torsion_atom_site_label_2
_geom_torsion_atom_site_label_3
_geom_torsion_atom_site_label_4
_geom_torsion_site_symmetry_1
_geom_torsion_site_symmetry_2
_geom_torsion_site_symmetry_3
_geom_torsion_site_symmetry_4
_geom_torsion
_geom_torsion_publ_flag
C10 Si1 C1 C2 . . . . 59.25(14) ?
C4 Si1 C1 C2 . . . . -59.79(14) ?
C7 Si1 C1 C2 . . . . 173.58(12) ?
C10 Si1 C1 C3 . . . . -172.91(12) ?
C4 Si1 C1 C3 . . . . 68.05(14) ?
C7 Si1 C1 C3 . . . . -58.59(14) ?
C10 Si1 C4 C5 . . . . -63.77(14) ?
C1 Si1 C4 C5 . . . . 56.00(14) ?
C7 Si1 C4 C5 . . . . -177.80(12) ?
C10 Si1 C4 C6 . . . . 167.78(12) ?
C1 Si1 C4 C6 . . . . -72.44(15) ?
C7 Si1 C4 C6 . . . . 53.75(15) ?
C10 Si1 C7 C8 . . . . -56.07(12) ?
C4 Si1 C7 C8 . . . . 58.19(13) ?
C1 Si1 C7 C8 . . . . -171.50(11) ?
C10 Si1 C7 C9 . . . . 68.62(13) ?
C4 Si1 C7 C9 . . . . -177.12(11) ?
C1 Si1 C7 C9 . . . . -46.81(13) ?
C1 Si1 C10 C11 . . . . 142.3(18) ?
